data_7715685
loop_
_publ_author_name
'Borah, Aditya'
'Dey, Sourav'
'Siddiqui, Kehkasha'
'Gupta, Sandeep K.'
'Rajaraman, Gopalan'
'Murugavel, Ramaswamy'

_publ_section_title
;
 Magnetic anisotropy in octahedral Dy(III) and Yb(III) complexes.
;
_journal_issue 17
_journal_name_full 'Dalton transactions (Cambridge, England : 2003)'
_journal_page_first 7263
_journal_page_last 7267
_journal_paper_doi 10.1039/d3dt04352e
_journal_volume 53
_journal_year 2024
_chemical_formula_moiety 'C72 H114 O24 P6 Yb, 3(H3 O2)'
_chemical_formula_sum 'C72 H123 O30 P6 Yb'
_chemical_formula_weight 1827.56
_chemical_name_systematic 2
_space_group_crystal_system trigonal
_space_group_IT_number 148
_space_group_name_Hall '-R 3'
_space_group_name_H-M_alt 'R -3 :H'
_atom_sites_solution_hydrogens mixed
_audit_creation_date 2023-11-21
_audit_creation_method
;
Olex2 1.5
(compiled 2023.08.24 svn.re1ec1418 for OlexSys, GUI svn.r6817)
;
_audit_update_record
;
2024-03-21 deposited with the CCDC.	2024-03-26 downloaded from the CCDC.
;
_cell_angle_alpha 90
_cell_angle_beta 90
_cell_angle_gamma 120
_cell_formula_units_Z 3
_cell_length_a 23.5532(3)
_cell_length_b 23.5532(3)
_cell_length_c 13.4632(2)
_cell_measurement_reflns_used 6976
_cell_measurement_temperature 150
_cell_measurement_theta_max 25.1090
_cell_measurement_theta_min 2.4910
_cell_volume 6468.13(15)
_computing_cell_refinement 'CrysAlisPro 1.171.39.32a (Rigaku OD, 2017)'
_computing_data_collection 'CrysAlisPro 1.171.39.32a (Rigaku OD, 2017)'
_computing_data_reduction 'CrysAlisPro 1.171.39.32a (Rigaku OD, 2017)'
_computing_molecular_graphics 'Olex2 1.5 (Dolomanov et al., 2009)'
_computing_publication_material 'Olex2 1.5 (Dolomanov et al., 2009)'
_computing_structure_refinement 'SHELXL 2018/3 (Sheldrick, 2015)'
_computing_structure_solution 'SIR2004 (Burla et al., 2007)'
_diffrn_ambient_temperature 150
_diffrn_measured_fraction_theta_full 0.998
_diffrn_measured_fraction_theta_max 0.998
_diffrn_measurement_device_type 'Rigaku Saturn 724+ ccd diffractometer'
_diffrn_radiation_type MoK\a
_diffrn_radiation_wavelength 0.71073
_diffrn_reflns_av_R_equivalents 0.0507
_diffrn_reflns_av_unetI/netI 0.0361
_diffrn_reflns_Laue_measured_fraction_full 0.998
_diffrn_reflns_Laue_measured_fraction_max 0.998
_diffrn_reflns_limit_h_max 21
_diffrn_reflns_limit_h_min -28
_diffrn_reflns_limit_k_max 28
_diffrn_reflns_limit_k_min -28
_diffrn_reflns_limit_l_max 15
_diffrn_reflns_limit_l_min -15
_diffrn_reflns_number 14642
_diffrn_reflns_point_group_measured_fraction_full 0.998
_diffrn_reflns_point_group_measured_fraction_max 0.998
_diffrn_reflns_theta_full 24.990
_diffrn_reflns_theta_max 24.990
_diffrn_reflns_theta_min 2.505
_exptl_absorpt_coefficient_mu 1.273
_exptl_absorpt_correction_T_max 1.00000
_exptl_absorpt_correction_T_min 0.65892
_exptl_absorpt_correction_type multi-scan
_exptl_absorpt_process_details 'CrysAlisPro 1.171.39.32a (Rigaku Oxford Diffraction, 2017)'
_exptl_crystal_colour colourless
_exptl_crystal_colour_primary colourless
_exptl_crystal_density_diffrn 1.408
_exptl_crystal_description block
_exptl_crystal_F_000 2865
_exptl_crystal_preparation esi
_exptl_crystal_recrystallization_method esi
_exptl_crystal_size_max 0.35
_exptl_crystal_size_mid 0.19
_exptl_crystal_size_min 0.18
_refine_diff_density_max 0.388
_refine_diff_density_min -0.517
_refine_diff_density_rms 0.066
_refine_ls_extinction_method none
_refine_ls_goodness_of_fit_ref 1.080
_refine_ls_hydrogen_treatment mixed
_refine_ls_matrix_type full
_refine_ls_number_parameters 175
_refine_ls_number_reflns 2523
_refine_ls_number_restraints 0
_refine_ls_restrained_S_all 1.080
_refine_ls_R_factor_all 0.0312
_refine_ls_R_factor_gt 0.0306
_refine_ls_shift/su_max 0.001
_refine_ls_shift/su_mean 0.000
_refine_ls_structure_factor_coef Fsqd
_refine_ls_weighting_details 'w=1/[\s^2^(Fo^2^)+(0.0251P)^2^+14.8839P] where P=(Fo^2^+2Fc^2^)/3'
_refine_ls_weighting_scheme calc
_refine_ls_wR_factor_gt 0.0680
_refine_ls_wR_factor_ref 0.0686
_reflns_Friedel_coverage 0.000
_reflns_number_gt 2467
_reflns_number_total 2523
_reflns_threshold_expression 'I > 2\s(I)'
_cod_data_source_file d3dt04352e3.cif
_cod_data_source_block adi-yb-hexa
_cod_depositor_comments 'Adding full bibliography for 7715683--7715685.cif.'
_cod_original_cell_volume 6468.13(19)
_cod_original_sg_symbol_H-M 'R -3'
_cod_database_code 7715685
_shelx_shelxl_version_number 2018/3
_shelx_space_group_comment
;
The symmetry employed for this shelxl refinement is uniquely defined
by the following loop, which should always be used as a source of
symmetry information in preference to the above space-group names.
They are only intended as comments.
;
_shelx_estimated_absorpt_t_max 0.803
_shelx_estimated_absorpt_t_min 0.664
_olex2_refinement_description
;
1. Fixed Uiso
 At 1.2 times of:
  All C(H) groups
 At 1.5 times of:
  All C(H,H,H) groups
2. Others
 Fixed Uiso: H3(0.08) H2(0.08) H5A(0.08) H5B(0.08)
 Fixed X: H5B(0.805901)
 Fixed Y: H5B(0.6906)
 Fixed Z: H5B(0.7818)
3.a Ternary CH refined with riding coordinates:
 C7(H7), C10(H10)
3.b Aromatic/amide H refined with riding coordinates:
 C3(H3A), C4(H4), C5(H5)
3.c Idealised Me refined as rotating group:
 C8(H8A,H8B,H8C), C9(H9A,H9B,H9C), C11(H11A,H11B,H11C), C12(H12A,H12B,H12C)
;
_olex2_exptl_crystal_mounting_method esi
_olex2_submission_original_sample_id 2
_olex2_submission_special_instructions 'No special instructions were received'

loop_
_space_group_symop_operation_xyz
'x, y, z'
'-y, x-y, z'
'-x+y, -x, z'
'x+2/3, y+1/3, z+1/3'
'-y+2/3, x-y+1/3, z+1/3'
'-x+y+2/3, -x+1/3, z+1/3'
'x+1/3, y+2/3, z+2/3'
'-y+1/3, x-y+2/3, z+2/3'
'-x+y+1/3, -x+2/3, z+2/3'
'-x, -y, -z'
'y, -x+y, -z'
'x-y, x, -z'
'-x+2/3, -y+1/3, -z+1/3'
'y+2/3, -x+y+1/3, -z+1/3'
'x-y+2/3, x+1/3, -z+1/3'
'-x+1/3, -y+2/3, -z+2/3'
'y+1/3, -x+y+2/3, -z+2/3'
'x-y+1/3, x+2/3, -z+2/3'

loop_
_atom_site_label
_atom_site_type_symbol
_atom_site_fract_x
_atom_site_fract_y
_atom_site_fract_z
_atom_site_U_iso_or_equiv
_atom_site_adp_type
_atom_site_occupancy
_atom_site_site_symmetry_order
_atom_site_calc_flag
_atom_site_refinement_flags_posn
_atom_site_refinement_flags_adp
_atom_site_refinement_flags_occupancy
_atom_site_disorder_assembly
_atom_site_disorder_group
Yb1 Yb 0.666667 0.333333 0.833333 0.02493(11) Uani 1 6 d S T P . .
P1 P 0.68418(4) 0.48056(4) 0.72413(6) 0.03237(19) Uani 1 1 d . . . . .
H3 H 0.758(2) 0.565(2) 0.750(3) 0.080 Uiso 1 1 d . U . . .
O1 O 0.67145(10) 0.41335(9) 0.74254(15) 0.0366(5) Uani 1 1 d . . . . .
O2 O 0.62943(15) 0.49092(13) 0.7676(2) 0.0596(8) Uani 1 1 d . . . . .
H2 H 0.608(2) 0.470(2) 0.809(3) 0.080 Uiso 1 1 d . U . . .
O3 O 0.75042(14) 0.53317(11) 0.75901(18) 0.0518(7) Uani 1 1 d . . . . .
O4 O 0.67793(9) 0.48918(9) 0.60892(14) 0.0314(4) Uani 1 1 d . . . . .
O5 O 0.78917(16) 0.65266(14) 0.7259(3) 0.0903(10) Uani 1 1 d . . . . .
H5A H 0.833333 0.666667 0.666667 0.080 Uiso 1 2 d S U P . .
H5B H 0.805901 0.690600 0.781800 0.080 Uiso 1 1 d . U . . .
C1 C 0.72422(13) 0.53532(13) 0.5428(2) 0.0289(6) Uani 1 1 d . . . . .
C2 C 0.71566(14) 0.58774(14) 0.5164(2) 0.0327(7) Uani 1 1 d . . . . .
C3 C 0.75796(16) 0.63038(16) 0.4446(2) 0.0449(8) Uani 1 1 d . . . . .
H3A H 0.754170 0.667082 0.424959 0.054 Uiso 1 1 calc R U . . .
C4 C 0.80505(18) 0.62034(18) 0.4017(3) 0.0558(10) Uani 1 1 d . . . . .
H4 H 0.832938 0.649579 0.351948 0.067 Uiso 1 1 calc R U . . .
C5 C 0.81207(17) 0.56839(17) 0.4303(3) 0.0491(9) Uani 1 1 d . . . . .
H5 H 0.845210 0.562412 0.400222 0.059 Uiso 1 1 calc R U . . .
C6 C 0.77176(15) 0.52408(15) 0.5024(2) 0.0367(7) Uani 1 1 d . . . . .
C7 C 0.66157(16) 0.59671(15) 0.5619(2) 0.0390(7) Uani 1 1 d . . . . .
H7 H 0.654863 0.580176 0.631735 0.047 Uiso 1 1 calc R U . . .
C8 C 0.59779(18) 0.5551(2) 0.5056(3) 0.0619(10) Uani 1 1 d . . . . .
H8A H 0.603281 0.569692 0.436307 0.093 Uiso 1 1 calc R U . . .
H8B H 0.562702 0.559915 0.536363 0.093 Uiso 1 1 calc R U . . .
H8C H 0.586335 0.509014 0.507926 0.093 Uiso 1 1 calc R U . . .
C9 C 0.6776(2) 0.66778(18) 0.5652(3) 0.0662(11) Uani 1 1 d . . . . .
H9A H 0.719575 0.694405 0.599148 0.099 Uiso 1 1 calc R U . . .
H9B H 0.642949 0.670635 0.601294 0.099 Uiso 1 1 calc R U . . .
H9C H 0.680495 0.684066 0.497341 0.099 Uiso 1 1 calc R U . . .
C10 C 0.78224(16) 0.46817(16) 0.5342(2) 0.0412(7) Uani 1 1 d . . . . .
H10 H 0.745435 0.439522 0.579899 0.049 Uiso 1 1 calc R U . . .
C11 C 0.7798(2) 0.4259(2) 0.4469(3) 0.0736(12) Uani 1 1 d . . . . .
H11A H 0.738161 0.409598 0.411542 0.110 Uiso 1 1 calc R U . . .
H11B H 0.783544 0.388700 0.471430 0.110 Uiso 1 1 calc R U . . .
H11C H 0.816234 0.452150 0.401535 0.110 Uiso 1 1 calc R U . . .
C12 C 0.8457(2) 0.4933(2) 0.5925(3) 0.0677(11) Uani 1 1 d . . . . .
H12A H 0.882857 0.522448 0.550217 0.102 Uiso 1 1 calc R U . . .
H12B H 0.850492 0.456200 0.613885 0.102 Uiso 1 1 calc R U . . .
H12C H 0.844546 0.517592 0.650887 0.102 Uiso 1 1 calc R U . . .

loop_
_atom_site_aniso_label
_atom_site_aniso_U_11
_atom_site_aniso_U_22
_atom_site_aniso_U_33
_atom_site_aniso_U_23
_atom_site_aniso_U_13
_atom_site_aniso_U_12
Yb1 0.02436(13) 0.02436(13) 0.02606(17) 0.000 0.000 0.01218(6)
P1 0.0434(5) 0.0300(4) 0.0273(4) 0.0063(3) 0.0051(3) 0.0210(4)
O1 0.0448(12) 0.0338(11) 0.0382(12) 0.0102(9) 0.0048(9) 0.0249(10)
O2 0.087(2) 0.0649(17) 0.0545(17) 0.0277(13) 0.0359(14) 0.0587(17)
O3 0.0699(17) 0.0354(13) 0.0402(14) 0.0037(11) -0.0143(12) 0.0189(13)
O4 0.0325(11) 0.0313(11) 0.0287(11) 0.0076(8) 0.0026(8) 0.0147(9)
O5 0.091(2) 0.0605(19) 0.102(3) -0.0146(17) -0.0272(19) 0.0249(17)
C1 0.0295(15) 0.0282(15) 0.0239(15) 0.0037(11) 0.0011(11) 0.0106(13)
C2 0.0394(17) 0.0329(16) 0.0267(16) 0.0022(12) -0.0012(12) 0.0188(14)
C3 0.056(2) 0.0441(19) 0.041(2) 0.0198(15) 0.0086(15) 0.0297(17)
C4 0.057(2) 0.059(2) 0.052(2) 0.0288(18) 0.0223(18) 0.0289(19)
C5 0.049(2) 0.059(2) 0.046(2) 0.0137(16) 0.0181(16) 0.0321(18)
C6 0.0399(18) 0.0388(17) 0.0335(17) 0.0044(13) 0.0010(13) 0.0213(15)
C7 0.052(2) 0.0450(19) 0.0317(17) 0.0066(13) 0.0035(14) 0.0328(16)
C8 0.046(2) 0.074(3) 0.072(3) 0.001(2) -0.0015(19) 0.035(2)
C9 0.082(3) 0.057(2) 0.079(3) -0.001(2) 0.008(2) 0.049(2)
C10 0.0446(19) 0.0429(19) 0.0434(19) 0.0080(14) 0.0061(14) 0.0275(16)
C11 0.107(4) 0.071(3) 0.068(3) -0.012(2) -0.008(2) 0.064(3)
C12 0.072(3) 0.069(3) 0.078(3) -0.001(2) -0.019(2) 0.047(2)

loop_
_atom_type_symbol
_atom_type_description
_atom_type_scat_dispersion_real
_atom_type_scat_dispersion_imag
_atom_type_scat_source
C C 0.0033 0.0016 'International Tables Vol C Tables 4.2.6.8 and 6.1.1.4'
H H 0.0000 0.0000 'International Tables Vol C Tables 4.2.6.8 and 6.1.1.4'
O O 0.0106 0.0060 'International Tables Vol C Tables 4.2.6.8 and 6.1.1.4'
P P 0.1023 0.0942 'International Tables Vol C Tables 4.2.6.8 and 6.1.1.4'
Yb Yb -0.3850 5.5486 'International Tables Vol C Tables 4.2.6.8 and 6.1.1.4'

loop_
_geom_angle_atom_site_label_1
_geom_angle_atom_site_label_2
_geom_angle_atom_site_label_3
_geom_angle
_geom_angle_site_symmetry_1
_geom_angle_site_symmetry_3
_geom_angle_publ_flag
O1 Yb1 O1 92.15(7) 3_665 2_655 ?
O1 Yb1 O1 92.15(7) 16_656 17_556 ?
O1 Yb1 O1 87.85(7) . 18_546 ?
O1 Yb1 O1 87.85(7) 3_665 16_656 ?
O1 Yb1 O1 180.0 3_665 18_546 ?
O1 Yb1 O1 87.85(7) 2_655 16_656 ?
O1 Yb1 O1 180.0 2_655 17_556 ?
O1 Yb1 O1 92.15(7) 3_665 . ?
O1 Yb1 O1 87.85(7) . 17_556 ?
O1 Yb1 O1 92.15(7) 2_655 . ?
O1 Yb1 O1 92.15(7) 16_656 18_546 ?
O1 Yb1 O1 180.0 16_656 . ?
O1 Yb1 O1 92.15(7) 17_556 18_546 ?
O1 Yb1 O1 87.85(7) 3_665 17_556 ?
O1 Yb1 O1 87.85(7) 2_655 18_546 ?
O1 P1 H3 132.7(14) . . ?
O1 P1 O2 111.60(13) . . ?
O1 P1 O3 113.70(13) . . ?
O1 P1 O4 108.67(11) . . ?
O2 P1 H3 99.3(14) . . ?
O2 P1 O4 102.30(13) . . ?
O3 P1 H3 19.0(14) . . ?
O3 P1 O2 110.89(17) . . ?
O3 P1 O4 109.01(12) . . ?
O4 P1 H3 98.1(14) . . ?
P1 O1 Yb1 155.03(13) . . ?
P1 O2 H2 122(3) . . ?
P1 O3 H3 115(4) . . ?
C1 O4 P1 129.36(17) . . ?
H5A O5 H5B 108.9(2) . . ?
C2 C1 O4 116.5(2) . . ?
C6 C1 O4 119.3(2) . . ?
C6 C1 C2 123.9(3) . . ?
C1 C2 C7 121.6(3) . . ?
C3 C2 C1 116.6(3) . . ?
C3 C2 C7 121.8(3) . . ?
C2 C3 H3A 119.4 . . ?
C4 C3 C2 121.1(3) . . ?
C4 C3 H3A 119.4 . . ?
C3 C4 H4 119.8 . . ?
C5 C4 C3 120.3(3) . . ?
C5 C4 H4 119.8 . . ?
C4 C5 H5 119.2 . . ?
C4 C5 C6 121.6(3) . . ?
C6 C5 H5 119.2 . . ?
C1 C6 C5 116.4(3) . . ?
C1 C6 C10 123.5(3) . . ?
C5 C6 C10 120.1(3) . . ?
C2 C7 H7 107.7 . . ?
C2 C7 C8 109.7(3) . . ?
C2 C7 C9 113.6(3) . . ?
C8 C7 H7 107.7 . . ?
C9 C7 H7 107.7 . . ?
C9 C7 C8 110.1(3) . . ?
C7 C8 H8A 109.5 . . ?
C7 C8 H8B 109.5 . . ?
C7 C8 H8C 109.5 . . ?
H8A C8 H8B 109.5 . . ?
H8A C8 H8C 109.5 . . ?
H8B C8 H8C 109.5 . . ?
C7 C9 H9A 109.5 . . ?
C7 C9 H9B 109.5 . . ?
C7 C9 H9C 109.5 . . ?
H9A C9 H9B 109.5 . . ?
H9A C9 H9C 109.5 . . ?
H9B C9 H9C 109.5 . . ?
C6 C10 H10 107.3 . . ?
C6 C10 C11 112.3(3) . . ?
C6 C10 C12 111.2(3) . . ?
C11 C10 H10 107.3 . . ?
C12 C10 H10 107.3 . . ?
C12 C10 C11 111.2(3) . . ?
C10 C11 H11A 109.5 . . ?
C10 C11 H11B 109.5 . . ?
C10 C11 H11C 109.5 . . ?
H11A C11 H11B 109.5 . . ?
H11A C11 H11C 109.5 . . ?
H11B C11 H11C 109.5 . . ?
C10 C12 H12A 109.5 . . ?
C10 C12 H12B 109.5 . . ?
C10 C12 H12C 109.5 . . ?
H12A C12 H12B 109.5 . . ?
H12A C12 H12C 109.5 . . ?
H12B C12 H12C 109.5 . . ?

loop_
_geom_bond_atom_site_label_1
_geom_bond_atom_site_label_2
_geom_bond_distance
_geom_bond_site_symmetry_2
_geom_bond_publ_flag
Yb1 O1 2.2015(18) 3_665 ?
Yb1 O1 2.2015(18) 17_556 ?
Yb1 O1 2.2014(18) . ?
Yb1 O1 2.2015(18) 2_655 ?
Yb1 O1 2.2016(18) 16_656 ?
Yb1 O1 2.2014(18) 18_546 ?
P1 H3 1.90(5) . ?
P1 O1 1.477(2) . ?
P1 O2 1.542(2) . ?
P1 O3 1.502(3) . ?
P1 O4 1.581(2) . ?
O2 H2 0.75(4) . ?
O3 H3 0.69(4) . ?
O4 C1 1.406(3) . ?
O5 H5A 1.218(4) . ?
O5 H5B 1.081(3) . ?
C1 C2 1.393(4) . ?
C1 C6 1.385(4) . ?
C2 C3 1.391(4) . ?
C2 C7 1.520(4) . ?
C3 H3A 0.9500 . ?
C3 C4 1.372(5) . ?
C4 H4 0.9500 . ?
C4 C5 1.369(5) . ?
C5 H5 0.9500 . ?
C5 C6 1.394(4) . ?
C6 C10 1.518(4) . ?
C7 H7 1.0000 . ?
C7 C8 1.523(5) . ?
C7 C9 1.522(5) . ?
C8 H8A 0.9800 . ?
C8 H8B 0.9800 . ?
C8 H8C 0.9800 . ?
C9 H9A 0.9800 . ?
C9 H9B 0.9800 . ?
C9 H9C 0.9800 . ?
C10 H10 1.0000 . ?
C10 C11 1.524(5) . ?
C10 C12 1.521(5) . ?
C11 H11A 0.9800 . ?
C11 H11B 0.9800 . ?
C11 H11C 0.9800 . ?
C12 H12A 0.9800 . ?
C12 H12B 0.9800 . ?
C12 H12C 0.9800 . ?

loop_
_geom_torsion_atom_site_label_1
_geom_torsion_atom_site_label_2
_geom_torsion_atom_site_label_3
_geom_torsion_atom_site_label_4
_geom_torsion
_geom_torsion_site_symmetry_1
_geom_torsion_site_symmetry_2
_geom_torsion_site_symmetry_3
_geom_torsion_site_symmetry_4
_geom_torsion_publ_flag
P1 O4 C1 C2 -102.1(3) . . . . ?
P1 O4 C1 C6 82.7(3) . . . . ?
O1 P1 O4 C1 -122.6(2) . . . . ?
O2 P1 O1 Yb1 -75.6(3) . . . . ?
O2 P1 O4 C1 119.3(2) . . . . ?
O3 P1 O1 Yb1 50.8(3) . . . . ?
O3 P1 O4 C1 1.8(3) . . . . ?
O4 P1 O1 Yb1 172.4(3) . . . . ?
O4 C1 C2 C3 -174.6(3) . . . . ?
O4 C1 C2 C7 3.7(4) . . . . ?
O4 C1 C6 C5 174.0(3) . . . . ?
O4 C1 C6 C10 -7.4(4) . . . . ?
C1 C2 C3 C4 0.7(5) . . . . ?
C1 C2 C7 C8 -83.9(3) . . . . ?
C1 C2 C7 C9 152.4(3) . . . . ?
C1 C6 C10 C11 125.7(4) . . . . ?
C1 C6 C10 C12 -109.0(4) . . . . ?
C2 C1 C6 C5 -0.8(5) . . . . ?
C2 C1 C6 C10 177.8(3) . . . . ?
C2 C3 C4 C5 -1.1(6) . . . . ?
C3 C2 C7 C8 94.4(4) . . . . ?
C3 C2 C7 C9 -29.3(4) . . . . ?
C3 C4 C5 C6 0.6(6) . . . . ?
C4 C5 C6 C1 0.4(5) . . . . ?
C4 C5 C6 C10 -178.3(3) . . . . ?
C5 C6 C10 C11 -55.8(4) . . . . ?
C5 C6 C10 C12 69.5(4) . . . . ?
C6 C1 C2 C3 0.3(4) . . . . ?
C6 C1 C2 C7 178.6(3) . . . . ?
C7 C2 C3 C4 -177.6(3) . . . . ?
